data_7156577
loop_
_publ_author_name
'Gui, Hou-Ze'
'Wei, Yin'
'Shi, Min'

_publ_section_title
;
 Construction of spirothioureas having an amino quaternary stereogenic
 center via a [3 + 2] annulation of 3-isothiocyanato oxindoles with
 2-aminoacrylates.
;
_journal_issue 47
_journal_name_full 'Organic &amp; biomolecular chemistry'
_journal_page_first 9218
_journal_page_last 9222
_journal_paper_doi 10.1039/c8ob02748j
_journal_volume 16
_journal_year 2018
_chemical_absolute_configuration unk
_chemical_formula_sum 'C29 H28 Br N3 O6 S2'
_chemical_formula_weight 658.57
_space_group_crystal_system monoclinic
_space_group_IT_number 4
_space_group_name_Hall 'P 2yb'
_space_group_name_H-M_alt 'P 1 21 1'
_symmetry_space_group_name_Hall 'P 2yb'
_symmetry_space_group_name_H-M 'P 1 21 1'
_atom_sites_solution_hydrogens mixed
_audit_creation_method SHELXL-2013
_audit_update_record
;
2018-09-14 deposited with the CCDC.
2018-11-19 downloaded from the CCDC.
;
_cell_angle_alpha 90
_cell_angle_beta 105.849(2)
_cell_angle_gamma 90
_cell_formula_units_Z 2
_cell_length_a 10.6362(13)
_cell_length_b 13.2220(16)
_cell_length_c 11.2568(14)
_cell_measurement_reflns_used 3365
_cell_measurement_temperature 296(2)
_cell_measurement_theta_max 46.201
_cell_measurement_theta_min 4.671
_cell_volume 1522.9(3)
_computing_cell_refinement 'Bruker SAINT'
_computing_data_collection 'Bruker APEX2'
_computing_data_reduction 'Bruker SAINT'
_computing_molecular_graphics 'Bruker SHELXTL'
_computing_publication_material 'Bruker SHELXTL'
_computing_structure_refinement 'SHELXL-2013 (Sheldrick, 2013)'
_computing_structure_solution 'SHELXS-97 (Sheldrick, 2008)'
_diffrn_ambient_temperature 296(2)
_diffrn_measured_fraction_theta_full 1.000
_diffrn_measured_fraction_theta_max 1.000
_diffrn_measurement_device_type 'Bruker APEX-II CCD'
_diffrn_measurement_method '\f and \w scans'
_diffrn_radiation_type MoK\a
_diffrn_radiation_wavelength 0.71073
_diffrn_reflns_av_R_equivalents 0.0205
_diffrn_reflns_av_unetI/netI 0.0363
_diffrn_reflns_Laue_measured_fraction_full 1.000
_diffrn_reflns_Laue_measured_fraction_max 1.000
_diffrn_reflns_limit_h_max 13
_diffrn_reflns_limit_h_min -11
_diffrn_reflns_limit_k_max 16
_diffrn_reflns_limit_k_min -16
_diffrn_reflns_limit_l_max 13
_diffrn_reflns_limit_l_min -13
_diffrn_reflns_number 11125
_diffrn_reflns_point_group_measured_fraction_full 0.999
_diffrn_reflns_point_group_measured_fraction_max 0.998
_diffrn_reflns_theta_full 25.242
_diffrn_reflns_theta_max 25.999
_diffrn_reflns_theta_min 1.990
_exptl_absorpt_coefficient_mu 1.532
_exptl_absorpt_correction_T_max 0.7456
_exptl_absorpt_correction_T_min 0.5922
_exptl_absorpt_correction_type multi-scan
_exptl_absorpt_process_details sadabs
_exptl_crystal_colour colorless
_exptl_crystal_density_diffrn 1.436
_exptl_crystal_description prismatic
_exptl_crystal_F_000 676
_exptl_crystal_size_max 0.180
_exptl_crystal_size_mid 0.150
_exptl_crystal_size_min 0.120
_refine_diff_density_max 0.854
_refine_diff_density_min -0.565
_refine_diff_density_rms 0.050
_refine_ls_abs_structure_details
; 
 Flack x determined using 1836 quotients [(I+)-(I-)]/[(I+)+(I-)] 
 (Parsons and Flack (2004), Acta Cryst. A60, s61). 
;
_refine_ls_abs_structure_Flack 0.554(3)
_refine_ls_extinction_expression Fc^*^=kFc[1+0.001xFc^2^\l^3^/sin(2\q)]^-1/4^
_refine_ls_extinction_method SHELXL
_refine_ls_goodness_of_fit_ref 1.054
_refine_ls_hydrogen_treatment mixed
_refine_ls_matrix_type full
_refine_ls_number_parameters 379
_refine_ls_number_reflns 5973
_refine_ls_number_restraints 1
_refine_ls_restrained_S_all 1.054
_refine_ls_R_factor_all 0.0735
_refine_ls_R_factor_gt 0.0530
_refine_ls_shift/su_max 0.007
_refine_ls_shift/su_mean 0.000
_refine_ls_structure_factor_coef Fsqd
_refine_ls_weighting_details 'w=1/[\s^2^(Fo^2^)+(0.0777P)^2^+0.9961P] where P=(Fo^2^+2Fc^2^)/3'
_refine_ls_weighting_scheme calc
_refine_ls_wR_factor_gt 0.1374
_refine_ls_wR_factor_ref 0.1494
_reflns_Friedel_coverage 0.908
_reflns_Friedel_fraction_full 0.998
_reflns_Friedel_fraction_max 0.995
_reflns_number_gt 4575
_reflns_number_total 5973
_reflns_threshold_expression 'I > 2\s(I)'
_cod_data_source_file c8ob02748j3.cif
_cod_data_source_block mo_dm18055_0m
_cod_depositor_comments 'Adding full bibliography for 7156576--7156577.cif.'
_cod_database_code 7156577
_shelx_space_group_comment
; 
The symmetry employed for this shelxl refinement is uniquely defined 
by the following loop, which should always be used as a source of 
symmetry information in preference to the above space-group names. 
They are only intended as comments. 
;
_shelx_estimated_absorpt_t_min 0.770
_shelx_estimated_absorpt_t_max 0.837
_shelxl_version_number 2013-4

loop_
_space_group_symop_operation_xyz
'x, y, z'
'-x, y+1/2, -z'

loop_
_atom_site_label
_atom_site_type_symbol
_atom_site_fract_x
_atom_site_fract_y
_atom_site_fract_z
_atom_site_U_iso_or_equiv
_atom_site_adp_type
_atom_site_occupancy
_atom_site_site_symmetry_order
_atom_site_calc_flag
_atom_site_refinement_flags_posn
_atom_site_refinement_flags_adp
Br1 Br -0.52962(9) -0.00498(8) 0.26664(10) 0.0841(4) Uani 1 1 d . .
S1 S -0.0775(2) -0.17260(19) 0.7935(2) 0.0693(6) Uani 1 1 d . .
S2 S 0.03009(17) -0.18365(13) 0.54213(16) 0.0460(4) Uani 1 1 d . .
N1 N 0.4314(6) 0.0684(5) 0.9275(6) 0.0505(15) Uani 1 1 d . .
N2 N 0.1586(6) -0.0897(5) 0.8687(6) 0.0479(15) Uani 1 1 d . .
N3 N 0.0963(5) -0.1131(4) 0.6685(5) 0.0409(12) Uani 1 1 d . .
O1 O 0.4551(6) -0.1043(5) 0.9358(5) 0.0651(15) Uani 1 1 d . .
O2 O 0.2996(6) -0.2480(4) 0.7264(6) 0.0623(14) Uani 1 1 d . .
O3 O 0.4347(5) -0.1361(4) 0.6755(5) 0.0588(14) Uani 1 1 d . .
O4 O 0.1107(5) -0.1611(4) 0.4623(5) 0.0548(13) Uani 1 1 d . .
O5 O 0.0141(5) -0.2862(4) 0.5726(6) 0.0623(14) Uani 1 1 d . .
O6 O 0.1659(8) -0.0076(10) 0.0984(6) 0.113(3) Uani 1 1 d . .
C1 C 0.3274(7) 0.1377(6) 0.8862(6) 0.0464(16) Uani 1 1 d . .
C2 C 0.3280(8) 0.2403(6) 0.9036(8) 0.064(2) Uani 1 1 d . .
H2 H 0.4046 0.2748 0.9418 0.076 Uiso 1 1 calc R U
C3 C 0.2094(10) 0.2905(7) 0.8617(9) 0.073(2) Uani 1 1 d . .
H3 H 0.2068 0.3600 0.8732 0.088 Uiso 1 1 calc R U
C4 C 0.0960(8) 0.2406(6) 0.8039(8) 0.062(2) Uani 1 1 d . .
H4 H 0.0179 0.2762 0.7773 0.075 Uiso 1 1 calc R U
C5 C 0.0984(7) 0.1362(6) 0.7852(7) 0.0522(18) Uani 1 1 d . .
H5 H 0.0223 0.1013 0.7463 0.063 Uiso 1 1 calc R U
C6 C 0.2153(7) 0.0861(5) 0.8253(6) 0.0413(14) Uani 1 1 d . .
C7 C 0.2468(6) -0.0258(5) 0.8244(5) 0.0396(14) Uani 1 1 d . .
C8 C 0.3910(7) -0.0286(6) 0.9041(6) 0.0474(17) Uani 1 1 d . .
C9 C 0.0618(7) -0.1259(5) 0.7777(7) 0.0456(16) Uani 1 1 d . .
C10 C 0.2321(6) -0.0729(5) 0.6922(6) 0.0387(14) Uani 1 1 d . .
C11 C 0.2504(7) 0.0072(6) 0.6009(6) 0.0500(16) Uani 1 1 d . .
H11A H 0.2591 -0.0252 0.5272 0.075 Uiso 1 1 calc R U
H11B H 0.3277 0.0458 0.6374 0.075 Uiso 1 1 calc R U
H11C H 0.1759 0.0513 0.5805 0.075 Uiso 1 1 calc R U
C12 C 0.3253(7) -0.1638(5) 0.7005(7) 0.0474(16) Uani 1 1 d . .
C13 C 0.5339(10) -0.2142(9) 0.6893(12) 0.090(3) Uani 1 1 d . .
H13A H 0.5697 -0.2294 0.7753 0.136 Uiso 1 1 calc R U
H13B H 0.6023 -0.1906 0.6555 0.136 Uiso 1 1 calc R U
H13C H 0.4953 -0.2740 0.6462 0.136 Uiso 1 1 calc R U
C14 C -0.1251(7) -0.1304(5) 0.4793(7) 0.0455(16) Uani 1 1 d . .
C15 C -0.1364(7) -0.0297(5) 0.4427(7) 0.0506(18) Uani 1 1 d . .
H15 H -0.0628 0.0116 0.4601 0.061 Uiso 1 1 calc R U
C16 C -0.2565(7) 0.0089(6) 0.3806(7) 0.0560(18) Uani 1 1 d . .
H16 H -0.2653 0.0761 0.3554 0.067 Uiso 1 1 calc R U
C17 C -0.3639(8) -0.0547(6) 0.3565(8) 0.0575(19) Uani 1 1 d . .
C18 C -0.3548(8) -0.1537(6) 0.3928(8) 0.064(2) Uani 1 1 d . .
H18 H -0.4285 -0.1949 0.3760 0.077 Uiso 1 1 calc R U
C19 C -0.2331(8) -0.1912(6) 0.4554(8) 0.0588(19) Uani 1 1 d . .
H19 H -0.2248 -0.2582 0.4814 0.071 Uiso 1 1 calc R U
C20 C 0.5694(7) 0.0971(8) 0.9799(8) 0.065(2) Uani 1 1 d . .
H20A H 0.6169 0.0407 1.0266 0.078 Uiso 1 1 calc R U
H20B H 0.5748 0.1536 1.0360 0.078 Uiso 1 1 calc R U
C21 C 0.6306(7) 0.1260(6) 0.8789(7) 0.0555(19) Uani 1 1 d . .
C22 C 0.6484(10) 0.0534(8) 0.7987(10) 0.080(3) Uani 1 1 d . .
H22 H 0.6261 -0.0131 0.8106 0.096 Uiso 1 1 calc R U
C23 C 0.6990(12) 0.0758(10) 0.6993(11) 0.099(4) Uani 1 1 d . .
H23 H 0.7096 0.0253 0.6454 0.118 Uiso 1 1 calc R U
C24 C 0.7324(11) 0.1729(11) 0.6833(13) 0.096(4) Uani 1 1 d . .
H24 H 0.7643 0.1892 0.6165 0.115 Uiso 1 1 calc R U
C25 C 0.7203(10) 0.2451(9) 0.7616(15) 0.102(4) Uani 1 1 d . .
H25 H 0.7467 0.3107 0.7508 0.123 Uiso 1 1 calc R U
C26 C 0.6676(9) 0.2230(8) 0.8614(13) 0.090(3) Uani 1 1 d . .
H26 H 0.6581 0.2741 0.9149 0.108 Uiso 1 1 calc R U
C27 C 0.0823(10) 0.0329(7) 0.1353(8) 0.068(2) Uani 1 1 d . .
C28 C 0.1127(17) 0.0517(11) 0.2688(10) 0.130(6) Uani 1 1 d . .
H28A H 0.1380 -0.0106 0.3126 0.196 Uiso 1 1 calc R U
H28B H 0.0368 0.0784 0.2884 0.196 Uiso 1 1 calc R U
H28C H 0.1830 0.0994 0.2926 0.196 Uiso 1 1 calc R U
C29 C -0.0433(12) 0.0638(12) 0.0549(14) 0.118(4) Uani 1 1 d . .
H29A H -0.0378 0.1323 0.0287 0.178 Uiso 1 1 calc R U
H29B H -0.1087 0.0592 0.0990 0.178 Uiso 1 1 calc R U
H29C H -0.0666 0.0203 -0.0160 0.178 Uiso 1 1 calc R U
H2A H 0.143(8) -0.076(6) 0.931(8) 0.05(2) Uiso 1 1 d . .

loop_
_atom_site_aniso_label
_atom_site_aniso_U_11
_atom_site_aniso_U_22
_atom_site_aniso_U_33
_atom_site_aniso_U_23
_atom_site_aniso_U_13
_atom_site_aniso_U_12
Br1 0.0599(5) 0.0822(7) 0.0965(7) 0.0104(6) -0.0018(4) 0.0044(5)
S1 0.0631(12) 0.0746(14) 0.0798(14) 0.0026(12) 0.0356(11) -0.0090(11)
S2 0.0502(9) 0.0364(8) 0.0517(10) -0.0074(7) 0.0145(8) -0.0011(7)
N1 0.040(3) 0.063(4) 0.043(3) -0.008(3) 0.002(3) 0.005(3)
N2 0.057(4) 0.055(4) 0.035(3) 0.001(3) 0.019(3) 0.005(3)
N3 0.046(3) 0.038(3) 0.039(3) -0.004(2) 0.013(2) -0.002(2)
O1 0.065(4) 0.071(4) 0.054(3) 0.012(3) 0.007(3) 0.025(3)
O2 0.068(3) 0.037(3) 0.087(4) 0.002(3) 0.030(3) 0.007(2)
O3 0.054(3) 0.061(3) 0.070(4) -0.001(3) 0.031(3) 0.007(3)
O4 0.056(3) 0.059(3) 0.052(3) -0.017(2) 0.019(2) -0.003(2)
O5 0.066(3) 0.036(3) 0.082(4) -0.006(2) 0.016(3) 0.000(2)
O6 0.100(5) 0.183(8) 0.051(3) -0.022(5) 0.012(3) 0.050(7)
C1 0.043(4) 0.052(4) 0.041(4) -0.007(3) 0.006(3) 0.003(3)
C2 0.059(5) 0.056(5) 0.073(6) -0.022(4) 0.011(4) -0.010(4)
C3 0.080(6) 0.050(5) 0.087(6) -0.017(4) 0.020(5) 0.006(4)
C4 0.061(5) 0.058(5) 0.067(5) -0.006(4) 0.015(4) 0.016(4)
C5 0.044(4) 0.050(4) 0.055(4) -0.006(3) 0.001(3) 0.007(3)
C6 0.046(4) 0.040(4) 0.035(3) -0.005(3) 0.006(3) 0.005(3)
C7 0.041(3) 0.045(4) 0.033(3) 0.002(3) 0.010(3) 0.009(3)
C8 0.048(4) 0.062(5) 0.030(3) 0.006(3) 0.008(3) 0.011(3)
C9 0.054(4) 0.041(4) 0.045(4) 0.004(3) 0.019(3) 0.003(3)
C10 0.046(4) 0.036(3) 0.034(3) 0.003(3) 0.011(3) 0.000(3)
C11 0.065(4) 0.048(4) 0.037(3) 0.001(3) 0.013(3) -0.010(4)
C12 0.053(4) 0.044(4) 0.049(4) -0.003(3) 0.021(3) 0.003(3)
C13 0.072(6) 0.083(7) 0.130(9) -0.006(6) 0.051(6) 0.020(5)
C14 0.050(4) 0.041(4) 0.048(4) -0.008(3) 0.017(3) -0.002(3)
C15 0.053(4) 0.041(4) 0.058(4) -0.001(3) 0.016(3) -0.006(3)
C16 0.058(4) 0.040(4) 0.069(5) 0.001(4) 0.017(4) -0.001(4)
C17 0.053(4) 0.056(5) 0.058(5) -0.001(4) 0.008(4) 0.007(4)
C18 0.058(5) 0.056(5) 0.074(5) -0.002(4) 0.010(4) -0.017(4)
C19 0.054(4) 0.045(4) 0.075(5) -0.001(4) 0.013(4) -0.010(4)
C20 0.040(4) 0.086(6) 0.060(5) -0.014(4) -0.003(4) 0.002(4)
C21 0.035(4) 0.063(5) 0.063(5) -0.004(4) 0.006(3) 0.000(3)
C22 0.080(6) 0.074(6) 0.096(7) -0.020(5) 0.040(6) -0.022(5)
C23 0.101(9) 0.111(9) 0.099(8) -0.028(7) 0.054(7) -0.034(7)
C24 0.071(7) 0.102(9) 0.125(10) 0.025(8) 0.044(7) 0.004(6)
C25 0.065(6) 0.065(7) 0.187(14) 0.032(8) 0.051(8) 0.005(5)
C26 0.055(5) 0.060(6) 0.157(11) -0.016(6) 0.032(6) 0.000(5)
C27 0.087(6) 0.067(5) 0.053(5) 0.004(4) 0.025(5) 0.014(5)
C28 0.210(17) 0.130(11) 0.060(6) 0.010(6) 0.051(8) 0.092(11)
C29 0.078(8) 0.137(11) 0.125(10) -0.011(9) 0.002(7) 0.021(8)

loop_
_atom_type_symbol
_atom_type_description
_atom_type_scat_dispersion_real
_atom_type_scat_dispersion_imag
_atom_type_scat_source
C C 0.0033 0.0016 'International Tables Vol C Tables 4.2.6.8 and 6.1.1.4'
H H 0.0000 0.0000 'International Tables Vol C Tables 4.2.6.8 and 6.1.1.4'
N N 0.0061 0.0033 'International Tables Vol C Tables 4.2.6.8 and 6.1.1.4'
O O 0.0106 0.0060 'International Tables Vol C Tables 4.2.6.8 and 6.1.1.4'
S S 0.1246 0.1234 'International Tables Vol C Tables 4.2.6.8 and 6.1.1.4'
Br Br -0.2901 2.4595 'International Tables Vol C Tables 4.2.6.8 and 6.1.1.4'

loop_
_geom_angle_atom_site_label_1
_geom_angle_atom_site_label_2
_geom_angle_atom_site_label_3
_geom_angle
O5 S2 O4 118.8(3)
O5 S2 N3 112.0(3)
O4 S2 N3 103.3(3)
O5 S2 C14 108.6(3)
O4 S2 C14 108.8(3)
N3 S2 C14 104.4(3)
C8 N1 C1 111.8(6)
C8 N1 C20 123.3(7)
C1 N1 C20 124.7(7)
C9 N2 C7 112.5(6)
C9 N2 H2A 118(6)
C7 N2 H2A 119(6)
C9 N3 C10 111.3(5)
C9 N3 S2 122.0(5)
C10 N3 S2 120.6(4)
C12 O3 C13 115.8(7)
C2 C1 C6 121.9(7)
C2 C1 N1 128.4(7)
C6 C1 N1 109.6(6)
C1 C2 C3 117.1(7)
C1 C2 H2 121.4
C3 C2 H2 121.4
C4 C3 C2 122.0(8)
C4 C3 H3 119.0
C2 C3 H3 119.0
C3 C4 C5 119.7(8)
C3 C4 H4 120.1
C5 C4 H4 120.1
C6 C5 C4 118.6(7)
C6 C5 H5 120.7
C4 C5 H5 120.7
C5 C6 C1 120.5(6)
C5 C6 C7 130.5(6)
C1 C6 C7 108.8(6)
N2 C7 C6 113.7(6)
N2 C7 C8 114.7(5)
C6 C7 C8 101.7(5)
N2 C7 C10 100.8(5)
C6 C7 C10 115.2(5)
C8 C7 C10 111.3(5)
O1 C8 N1 127.1(7)
O1 C8 C7 125.3(7)
N1 C8 C7 107.5(5)
N2 C9 N3 107.6(6)
N2 C9 S1 125.4(6)
N3 C9 S1 127.0(6)
N3 C10 C11 114.9(5)
N3 C10 C12 107.9(5)
C11 C10 C12 112.5(6)
N3 C10 C7 98.7(5)
C11 C10 C7 111.3(5)
C12 C10 C7 110.7(5)
C10 C11 H11A 109.5
C10 C11 H11B 109.5
H11A C11 H11B 109.5
C10 C11 H11C 109.5
H11A C11 H11C 109.5
H11B C11 H11C 109.5
O2 C12 O3 125.5(7)
O2 C12 C10 123.5(6)
O3 C12 C10 111.1(6)
O3 C13 H13A 109.5
O3 C13 H13B 109.5
H13A C13 H13B 109.5
O3 C13 H13C 109.5
H13A C13 H13C 109.5
H13B C13 H13C 109.5
C19 C14 C15 120.3(7)
C19 C14 S2 119.4(6)
C15 C14 S2 119.9(6)
C16 C15 C14 119.9(7)
C16 C15 H15 120.0
C14 C15 H15 120.0
C15 C16 C17 118.4(7)
C15 C16 H16 120.8
C17 C16 H16 120.8
C18 C17 C16 122.4(8)
C18 C17 Br1 118.1(6)
C16 C17 Br1 119.4(6)
C17 C18 C19 118.3(8)
C17 C18 H18 120.8
C19 C18 H18 120.8
C14 C19 C18 120.6(8)
C14 C19 H19 119.7
C18 C19 H19 119.7
N1 C20 C21 110.5(6)
N1 C20 H20A 109.5
C21 C20 H20A 109.5
N1 C20 H20B 109.5
C21 C20 H20B 109.5
H20A C20 H20B 108.1
C22 C21 C26 117.7(9)
C22 C21 C20 119.2(8)
C26 C21 C20 123.1(9)
C21 C22 C23 122.2(10)
C21 C22 H22 118.9
C23 C22 H22 118.9
C24 C23 C22 118.6(11)
C24 C23 H23 120.7
C22 C23 H23 120.7
C25 C24 C23 121.0(12)
C25 C24 H24 119.5
C23 C24 H24 119.5
C24 C25 C26 120.6(10)
C24 C25 H25 119.7
C26 C25 H25 119.7
C21 C26 C25 119.9(11)
C21 C26 H26 120.0
C25 C26 H26 120.0
O6 C27 C29 123.4(9)
O6 C27 C28 116.7(10)
C29 C27 C28 119.8(10)
C27 C28 H28A 109.5
C27 C28 H28B 109.5
H28A C28 H28B 109.5
C27 C28 H28C 109.5
H28A C28 H28C 109.5
H28B C28 H28C 109.5
C27 C29 H29A 109.5
C27 C29 H29B 109.5
H29A C29 H29B 109.5
C27 C29 H29C 109.5
H29A C29 H29C 109.5
H29B C29 H29C 109.5

loop_
_geom_bond_atom_site_label_1
_geom_bond_atom_site_label_2
_geom_bond_distance
Br1 C17 1.894(8)
S1 C9 1.659(8)
S2 O5 1.420(6)
S2 O4 1.432(5)
S2 N3 1.686(6)
S2 C14 1.756(7)
N1 C8 1.355(10)
N1 C1 1.413(9)
N1 C20 1.474(9)
N2 C9 1.327(10)
N2 C7 1.448(9)
N2 H2A 0.79(9)
N3 C9 1.386(9)
N3 C10 1.492(9)
O1 C8 1.210(9)
O2 C12 1.201(9)
O3 C12 1.322(9)
O3 C13 1.454(11)
O6 C27 1.205(11)
C1 C2 1.371(11)
C1 C6 1.382(10)
C2 C3 1.389(13)
C2 H2 0.9300
C3 C4 1.373(13)
C3 H3 0.9300
C4 C5 1.398(12)
C4 H4 0.9300
C5 C6 1.371(10)
C5 H5 0.9300
C6 C7 1.519(10)
C7 C8 1.552(9)
C7 C10 1.580(9)
C10 C11 1.525(9)
C10 C12 1.544(10)
C11 H11A 0.9600
C11 H11B 0.9600
C11 H11C 0.9600
C13 H13A 0.9600
C13 H13B 0.9600
C13 H13C 0.9600
C14 C19 1.367(10)
C14 C15 1.389(10)
C15 C16 1.376(11)
C15 H15 0.9300
C16 C17 1.385(11)
C16 H16 0.9300
C17 C18 1.367(12)
C18 C19 1.386(12)
C18 H18 0.9300
C19 H19 0.9300
C20 C21 1.506(12)
C20 H20A 0.9700
C20 H20B 0.9700
C21 C22 1.365(12)
C21 C26 1.371(13)
C22 C23 1.400(15)
C22 H22 0.9300
C23 C24 1.357(18)
C23 H23 0.9300
C24 C25 1.329(18)
C24 H24 0.9300
C25 C26 1.416(18)
C25 H25 0.9300
C26 H26 0.9300
C27 C29 1.453(15)
C27 C28 1.470(14)
C28 H28A 0.9600
C28 H28B 0.9600
C28 H28C 0.9600
C29 H29A 0.9600
C29 H29B 0.9600
C29 H29C 0.9600

loop_
_geom_torsion_atom_site_label_1
_geom_torsion_atom_site_label_2
_geom_torsion_atom_site_label_3
_geom_torsion_atom_site_label_4
_geom_torsion
O5 S2 N3 C9 -39.4(6)
O4 S2 N3 C9 -168.4(5)
C14 S2 N3 C9 77.8(6)
O5 S2 N3 C10 110.5(5)
O4 S2 N3 C10 -18.5(5)
C14 S2 N3 C10 -132.2(5)
C8 N1 C1 C2 173.5(8)
C20 N1 C1 C2 -11.4(12)
C8 N1 C1 C6 -4.3(8)
C20 N1 C1 C6 170.8(7)
C6 C1 C2 C3 2.6(13)
N1 C1 C2 C3 -175.0(8)
C1 C2 C3 C4 -0.8(15)
C2 C3 C4 C5 -0.4(15)
C3 C4 C5 C6 -0.1(13)
C4 C5 C6 C1 1.9(12)
C4 C5 C6 C7 176.3(7)
C2 C1 C6 C5 -3.2(12)
N1 C1 C6 C5 174.8(7)
C2 C1 C6 C7 -178.7(7)
N1 C1 C6 C7 -0.7(8)
C9 N2 C7 C6 95.2(7)
C9 N2 C7 C8 -148.3(6)
C9 N2 C7 C10 -28.6(7)
C5 C6 C7 N2 -46.4(10)
C1 C6 C7 N2 128.5(6)
C5 C6 C7 C8 -170.3(7)
C1 C6 C7 C8 4.6(7)
C5 C6 C7 C10 69.2(10)
C1 C6 C7 C10 -115.9(6)
C1 N1 C8 O1 -174.6(7)
C20 N1 C8 O1 10.3(11)
C1 N1 C8 C7 7.2(8)
C20 N1 C8 C7 -167.9(6)
N2 C7 C8 O1 51.5(9)
C6 C7 C8 O1 174.7(7)
C10 C7 C8 O1 -62.1(9)
N2 C7 C8 N1 -130.2(6)
C6 C7 C8 N1 -7.1(7)
C10 C7 C8 N1 116.1(6)
C7 N2 C9 N3 16.0(8)
C7 N2 C9 S1 -161.3(5)
C10 N3 C9 N2 5.1(8)
S2 N3 C9 N2 157.6(5)
C10 N3 C9 S1 -177.6(5)
S2 N3 C9 S1 -25.1(9)
C9 N3 C10 C11 -139.6(6)
S2 N3 C10 C11 67.5(7)
C9 N3 C10 C12 94.0(6)
S2 N3 C10 C12 -58.9(6)
C9 N3 C10 C7 -21.2(6)
S2 N3 C10 C7 -174.1(4)
N2 C7 C10 N3 27.7(6)
C6 C7 C10 N3 -95.1(6)
C8 C7 C10 N3 149.8(5)
N2 C7 C10 C11 148.8(6)
C6 C7 C10 C11 26.0(8)
C8 C7 C10 C11 -89.1(7)
N2 C7 C10 C12 -85.3(6)
C6 C7 C10 C12 151.9(6)
C8 C7 C10 C12 36.8(7)
C13 O3 C12 O2 -4.3(12)
C13 O3 C12 C10 175.7(7)
N3 C10 C12 O2 -23.4(9)
C11 C10 C12 O2 -151.2(7)
C7 C10 C12 O2 83.6(8)
N3 C10 C12 O3 156.6(6)
C11 C10 C12 O3 28.7(8)
C7 C10 C12 O3 -96.5(7)
O5 S2 C14 C19 -7.1(7)
O4 S2 C14 C19 123.6(6)
N3 S2 C14 C19 -126.7(6)
O5 S2 C14 C15 179.4(6)
O4 S2 C14 C15 -50.0(7)
N3 S2 C14 C15 59.8(6)
C19 C14 C15 C16 -0.9(11)
S2 C14 C15 C16 172.6(6)
C14 C15 C16 C17 0.2(11)
C15 C16 C17 C18 0.4(13)
C15 C16 C17 Br1 -178.0(6)
C16 C17 C18 C19 -0.3(14)
Br1 C17 C18 C19 178.1(7)
C15 C14 C19 C18 1.0(12)
S2 C14 C19 C18 -172.5(7)
C17 C18 C19 C14 -0.4(13)
C8 N1 C20 C21 95.9(9)
C1 N1 C20 C21 -78.7(9)
N1 C20 C21 C22 -67.5(10)
N1 C20 C21 C26 111.3(9)
C26 C21 C22 C23 -1.8(15)
C20 C21 C22 C23 177.0(10)
C21 C22 C23 C24 0.6(19)
C22 C23 C24 C25 1(2)
C23 C24 C25 C26 -2.3(19)
C22 C21 C26 C25 1.0(14)
C20 C21 C26 C25 -177.8(9)
C24 C25 C26 C21 1.1(17)
